data_1556716
loop_
_publ_author_name
'G\"artner, Michael'
'Sauter, Eric'
'Nascimbeni, Giulia'
'Wiesner, Adrian'
'Kind, Martin'
'Werner, Philipp'
'Schuch, Christian'
'Abu-Husein, Tarek'
'Asyuda, Andika'
'Bats, Jan W.'
'Bolte, Michael'
'Zojer, Egbert'
'Terfort, Andreas'
'Zharnikov, Michael'

_publ_section_title
;
 Self-Assembled Monolayers with Distributed Dipole Moments Originating
 from Bipyrimidine Units
;
_journal_name_full 'The Journal of Physical Chemistry C'
_journal_paper_doi 10.1021/acs.jpcc.9b08835
_journal_year 2019
_chemical_formula_moiety 'C16 H10 N8 S2 , 2(C2 H6 O S)'
_chemical_formula_sum 'C20 H22 N8 O2 S4'
_chemical_formula_weight 534.70
_space_group_IT_number 15
_space_group_name_Hall '-C 2yc'
_space_group_name_H-M_alt 'C 1 2/c 1'
_symmetry_cell_setting monoclinic
_symmetry_space_group_name_H-M 'C 1 2/c 1'
_atom_sites_solution_hydrogens geom
_atom_sites_solution_primary direct
_atom_sites_solution_secondary difmap
_audit_creation_method SHELXL-97
_cell_angle_alpha 90.00
_cell_angle_beta 101.697(3)
_cell_angle_gamma 90.00
_cell_formula_units_Z 4
_cell_length_a 31.892(5)
_cell_length_b 5.1921(7)
_cell_length_c 14.655(2)
_cell_measurement_reflns_used 881
_cell_measurement_temperature 186(2)
_cell_measurement_theta_max 22
_cell_measurement_theta_min 3
_cell_volume 2376.3(6)
_computing_cell_refinement 'SAINT (Siemens, 1995)'
_computing_data_collection 'SMART (Siemens, 1995)'
_computing_data_reduction 'SAINT (Siemens, 1995)'
_computing_publication_material 'SHELXL-97 (Sheldrick, 2008)'
_computing_structure_refinement 'SHELXL-97 (Sheldrick, 2008)'
_computing_structure_solution 'SHELXS-97 (Sheldrick, 2008)'
_diffrn_ambient_temperature 186(2)
_diffrn_measured_fraction_theta_full 0.939
_diffrn_measured_fraction_theta_max 0.939
_diffrn_measurement_device_type SIEMENS_SMART_1K_CCD
_diffrn_measurement_method \w
_diffrn_radiation_monochromator graphite
_diffrn_radiation_source 'normal-focus sealed tube'
_diffrn_radiation_type MoK\a
_diffrn_radiation_wavelength 0.71073
_diffrn_reflns_av_R_equivalents 0.1555
_diffrn_reflns_av_sigmaI/netI 0.2617
_diffrn_reflns_limit_h_max 37
_diffrn_reflns_limit_h_min -12
_diffrn_reflns_limit_k_max 5
_diffrn_reflns_limit_k_min -5
_diffrn_reflns_limit_l_max 17
_diffrn_reflns_limit_l_min -17
_diffrn_reflns_number 3863
_diffrn_reflns_theta_full 25.00
_diffrn_reflns_theta_max 25.00
_diffrn_reflns_theta_min 2.61
_diffrn_standards_number none
_exptl_absorpt_coefficient_mu 0.437
_exptl_absorpt_correction_T_max 1.00
_exptl_absorpt_correction_T_min 0.46
_exptl_absorpt_correction_type multi-scan
_exptl_absorpt_process_details 'SADABS (Sheldrick, 2000)'
_exptl_crystal_colour colorless
_exptl_crystal_density_diffrn 1.495
_exptl_crystal_density_method 'not measured'
_exptl_crystal_description needle
_exptl_crystal_F_000 1112
_exptl_crystal_size_max 0.80
_exptl_crystal_size_mid 0.06
_exptl_crystal_size_min 0.01
_refine_diff_density_max 1.138
_refine_diff_density_min -0.964
_refine_diff_density_rms 0.199
_refine_ls_extinction_method none
_refine_ls_goodness_of_fit_ref 1.223
_refine_ls_hydrogen_treatment constr
_refine_ls_matrix_type full
_refine_ls_number_parameters 154
_refine_ls_number_reflns 1971
_refine_ls_number_restraints 102
_refine_ls_restrained_S_all 1.261
_refine_ls_R_factor_all 0.2669
_refine_ls_R_factor_gt 0.1608
_refine_ls_shift/su_max 0.000
_refine_ls_shift/su_mean 0.000
_refine_ls_structure_factor_coef Fsqd
_refine_ls_weighting_details 'calc w=1/[\s^2^(Fo^2^)+(0.1000P)^2^] where P=(Fo^2^+2Fc^2^)/3'
_refine_ls_weighting_scheme calc
_refine_ls_wR_factor_gt 0.2896
_refine_ls_wR_factor_ref 0.3284
_reflns_number_gt 912
_reflns_number_total 1971
_reflns_threshold_expression I>2sigma(I)
_cod_data_source_file jp9b08835_si_004.cif
_cod_data_source_block schuch3
_cod_original_cell_volume 2376.2(6)
_cod_original_sg_symbol_H-M 'C 2/c'
_cod_database_code 1556716

loop_
_symmetry_equiv_pos_as_xyz
'x, y, z'
'-x, y, -z+1/2'
'x+1/2, y+1/2, z'
'-x+1/2, y+1/2, -z+1/2'
'-x, -y, -z'
'x, -y, z-1/2'
'-x+1/2, -y+1/2, -z'
'x+1/2, -y+1/2, z-1/2'

loop_
_atom_site_label
_atom_site_type_symbol
_atom_site_fract_x
_atom_site_fract_y
_atom_site_fract_z
_atom_site_U_iso_or_equiv
_atom_site_adp_type
_atom_site_occupancy
_atom_site_symmetry_multiplicity
_atom_site_calc_flag
_atom_site_refinement_flags
S2 S 0.27985(11) 0.2465(7) 0.1141(2) 0.0247(10) Uani 1 1 d U
O1 O 0.2783(3) 0.5199(17) 0.1359(6) 0.034(3) Uani 1 1 d U
C9 C 0.3150(4) 0.098(2) 0.2077(9) 0.031(4) Uani 1 1 d U
H9A H 0.3444 0.1533 0.2081 0.046 Uiso 1 1 calc R
H9B H 0.3130 -0.0897 0.2005 0.046 Uiso 1 1 calc R
H9C H 0.3072 0.1474 0.2666 0.046 Uiso 1 1 calc R
C10 C 0.2324(4) 0.099(2) 0.1359(10) 0.029(4) Uani 1 1 d U
H10A H 0.2077 0.1583 0.0895 0.043 Uiso 1 1 calc R
H10B H 0.2285 0.1464 0.1984 0.043 Uiso 1 1 calc R
H10C H 0.2350 -0.0884 0.1319 0.043 Uiso 1 1 calc R
S1 S 0.46774(12) 0.1558(7) 0.2316(3) 0.0315(11) Uani 1 1 d U
N1 N 0.4801(3) 0.531(2) 0.3615(8) 0.026(3) Uani 1 1 d U
N3 N 0.4329(3) 1.1118(19) 0.5067(7) 0.022(3) Uani 1 1 d U
N2 N 0.4096(4) 0.427(2) 0.2850(8) 0.030(3) Uani 1 1 d U
C4 C 0.3952(5) 0.610(3) 0.3346(9) 0.030(4) Uani 1 1 d U
H4A H 0.3653 0.6410 0.3233 0.036 Uiso 1 1 calc R
C7 C 0.3739(4) 1.316(2) 0.5555(9) 0.029(4) Uani 1 1 d U
H7A H 0.3629 1.4389 0.5924 0.035 Uiso 1 1 calc R
C5 C 0.4055(4) 0.960(2) 0.4540(9) 0.022(3) Uani 1 1 d U
N4 N 0.3619(3) 0.966(2) 0.4485(7) 0.023(3) Uani 1 1 d U
C3 C 0.4209(4) 0.754(3) 0.3999(8) 0.018(3) Uani 1 1 d U
C6 C 0.4177(4) 1.297(2) 0.5565(9) 0.026(3) Uani 1 1 d U
H6A H 0.4370 1.4145 0.5925 0.032 Uiso 1 1 calc R
C1 C 0.4518(4) 0.401(2) 0.3039(8) 0.016(3) Uani 1 1 d U
C8 C 0.3484(4) 1.151(2) 0.4994(9) 0.029(4) Uani 1 1 d U
H8A H 0.3184 1.1662 0.4956 0.034 Uiso 1 1 calc R
C2 C 0.4644(5) 0.705(3) 0.4109(10) 0.032(4) Uani 1 1 d U
H2A H 0.4838 0.8019 0.4559 0.038 Uiso 1 1 calc R

loop_
_atom_site_aniso_label
_atom_site_aniso_U_11
_atom_site_aniso_U_22
_atom_site_aniso_U_33
_atom_site_aniso_U_23
_atom_site_aniso_U_13
_atom_site_aniso_U_12
S2 0.0199(15) 0.0297(16) 0.0306(16) 0.0012(14) 0.0196(12) -0.0019(14)
O1 0.032(4) 0.034(4) 0.046(4) 0.005(4) 0.029(4) -0.002(4)
C9 0.027(5) 0.032(5) 0.035(5) -0.001(4) 0.010(4) -0.002(4)
C10 0.025(5) 0.031(5) 0.033(5) 0.000(4) 0.013(4) 0.000(4)
S1 0.0266(16) 0.0379(18) 0.0363(18) -0.0027(14) 0.0213(14) -0.0049(14)
N1 0.024(4) 0.029(4) 0.030(4) -0.004(3) 0.015(3) 0.000(3)
N3 0.021(4) 0.026(4) 0.023(4) 0.000(3) 0.010(3) -0.002(3)
N2 0.025(4) 0.035(4) 0.031(4) -0.001(3) 0.009(3) -0.002(3)
C4 0.027(5) 0.032(5) 0.032(5) -0.001(4) 0.010(4) 0.000(4)
C7 0.027(5) 0.033(5) 0.031(5) 0.001(4) 0.012(4) 0.000(4)
C5 0.020(5) 0.025(5) 0.023(5) 0.003(4) 0.009(4) -0.002(4)
N4 0.016(4) 0.028(4) 0.029(4) 0.001(3) 0.012(3) 0.000(3)
C3 0.014(4) 0.022(4) 0.019(4) 0.000(4) 0.009(3) -0.001(4)
C6 0.023(5) 0.028(5) 0.029(5) -0.001(4) 0.008(4) -0.003(4)
C1 0.016(4) 0.019(4) 0.016(4) 0.002(3) 0.009(3) -0.003(4)
C8 0.026(5) 0.029(5) 0.032(5) 0.002(4) 0.010(4) 0.001(4)
C2 0.031(5) 0.032(5) 0.033(5) -0.001(4) 0.010(4) -0.002(4)

loop_
_atom_type_symbol
_atom_type_description
_atom_type_scat_dispersion_real
_atom_type_scat_dispersion_imag
_atom_type_scat_source
C C 0.0033 0.0016 'International Tables Vol C Tables 4.2.6.8 and 6.1.1.4'
H H 0.0000 0.0000 'International Tables Vol C Tables 4.2.6.8 and 6.1.1.4'
N N 0.0061 0.0033 'International Tables Vol C Tables 4.2.6.8 and 6.1.1.4'
O O 0.0106 0.0060 'International Tables Vol C Tables 4.2.6.8 and 6.1.1.4'
S S 0.1246 0.1234 'International Tables Vol C Tables 4.2.6.8 and 6.1.1.4'

loop_
_geom_angle_atom_site_label_1
_geom_angle_atom_site_label_2
_geom_angle_atom_site_label_3
_geom_angle
_geom_angle_site_symmetry_3
O1 S2 C9 107.4(6) .
O1 S2 C10 108.2(6) .
C9 S2 C10 95.8(6) .
C1 S1 S1 103.8(4) 2_655
C1 N1 C2 115.0(12) .
C5 N3 C6 118.6(12) .
C1 N2 C4 114.0(11) .
N2 C4 C3 123.7(13) .
C8 C7 C6 116.2(14) .
N3 C5 N4 124.5(13) .
N3 C5 C3 120.2(12) .
N4 C5 C3 115.2(11) .
C8 N4 C5 114.7(11) .
C4 C3 C2 115.3(13) .
C4 C3 C5 124.4(12) .
C2 C3 C5 120.2(11) .
N3 C6 C7 120.8(12) .
N1 C1 N2 129.0(12) .
N1 C1 S1 120.7(10) .
N2 C1 S1 110.3(9) .
N4 C8 C7 125.2(14) .
N1 C2 C3 123.0(12) .

loop_
_geom_bond_atom_site_label_1
_geom_bond_atom_site_label_2
_geom_bond_distance
_geom_bond_site_symmetry_2
S2 O1 1.458(9) .
S2 C9 1.764(11) .
S2 C10 1.780(14) .
S1 C1 1.795(13) .
S1 S1 2.019(7) 2_655
N1 C1 1.295(13) .
N1 C2 1.320(17) .
N3 C5 1.305(14) .
N3 C6 1.353(16) .
N2 C1 1.322(15) .
N2 C4 1.333(17) .
C4 C3 1.352(15) .
C7 C8 1.342(15) .
C7 C6 1.396(19) .
C5 N4 1.378(16) .
C5 C3 1.472(18) .
N4 C8 1.338(16) .
C3 C2 1.390(18) .

loop_
_geom_torsion_atom_site_label_1
_geom_torsion_atom_site_label_2
_geom_torsion_atom_site_label_3
_geom_torsion_atom_site_label_4
_geom_torsion
_geom_torsion_site_symmetry_1
C1 N2 C4 C3 -1.4(19) .
C6 N3 C5 N4 -3.2(18) .
C6 N3 C5 C3 -179.1(12) .
N3 C5 N4 C8 2.7(18) .
C3 C5 N4 C8 178.7(11) .
N2 C4 C3 C2 2(2) .
N2 C4 C3 C5 178.9(13) .
N3 C5 C3 C4 -171.0(12) .
N4 C5 C3 C4 12.8(19) .
N3 C5 C3 C2 5.7(19) .
N4 C5 C3 C2 -170.5(12) .
C5 N3 C6 C7 3.4(18) .
C8 C7 C6 N3 -3.2(19) .
C2 N1 C1 N2 3(2) .
C2 N1 C1 S1 -180.0(10) .
C4 N2 C1 N1 -1(2) .
C4 N2 C1 S1 -178.5(9) .
S1 S1 C1 N1 1.0(11) 2_655
S1 S1 C1 N2 178.3(8) 2_655
C5 N4 C8 C7 -2.5(19) .
C6 C7 C8 N4 3(2) .
C1 N1 C2 C3 -2(2) .
C4 C3 C2 N1 0(2) .
C5 C3 C2 N1 -177.1(13) .
